data_7237771
loop_
_publ_author_name
'Ge, Bang-Di'
'Han, Song-De'
'Wei, Qi'
'Li, Jin-Hua'
'Wang, Guo-Ming'

_publ_section_title
;
 Coordination-driven strategy towards crystalline hybrid photochromic
 materials via the marriage of a non-photochromic extended dipyridine unit
 and zincophosphate
;
_journal_issue 13
_journal_name_full 'Journal of Materials Chemistry C'
_journal_page_first 3920
_journal_paper_doi 10.1039/C9TC00851A
_journal_volume 7
_journal_year 2019
_chemical_formula_sum 'C8 H13 N O7 P Zn'
_chemical_formula_weight 331.53
_space_group_crystal_system monoclinic
_space_group_IT_number 15
_space_group_name_Hall '-C 2yc'
_space_group_name_H-M_alt 'C 1 2/c 1'
_atom_sites_solution_hydrogens mixed
_audit_creation_method SHELXL-2016/6
_audit_update_record
;
2019-01-17 deposited with the CCDC.	2019-03-05 downloaded from the CCDC.
;
_cell_angle_alpha 90
_cell_angle_beta 95.901(8)
_cell_angle_gamma 90
_cell_formula_units_Z 8
_cell_length_a 26.027(2)
_cell_length_b 10.6307(9)
_cell_length_c 9.0300(7)
_cell_measurement_reflns_used 2184
_cell_measurement_temperature 293(2)
_cell_measurement_theta_max 31.3470
_cell_measurement_theta_min 3.0090
_cell_volume 2485.2(3)
_computing_structure_refinement 'SHELXL-2016/6 (Sheldrick, 2016)'
_diffrn_ambient_temperature 293(2)
_diffrn_measured_fraction_theta_full 0.999
_diffrn_measured_fraction_theta_max 0.999
_diffrn_measurement_device_type 'XtaLAB Mini (ROW)'
_diffrn_radiation_type MoK\a
_diffrn_radiation_wavelength 0.71073
_diffrn_reflns_av_R_equivalents 0.0240
_diffrn_reflns_av_unetI/netI 0.0378
_diffrn_reflns_Laue_measured_fraction_full 0.999
_diffrn_reflns_Laue_measured_fraction_max 0.999
_diffrn_reflns_limit_h_max 22
_diffrn_reflns_limit_h_min -30
_diffrn_reflns_limit_k_max 12
_diffrn_reflns_limit_k_min -12
_diffrn_reflns_limit_l_max 10
_diffrn_reflns_limit_l_min -10
_diffrn_reflns_number 3976
_diffrn_reflns_point_group_measured_fraction_full 0.999
_diffrn_reflns_point_group_measured_fraction_max 0.999
_diffrn_reflns_theta_full 24.976
_diffrn_reflns_theta_max 24.976
_diffrn_reflns_theta_min 3.011
_exptl_absorpt_coefficient_mu 2.130
_exptl_absorpt_correction_T_max 0.791
_exptl_absorpt_correction_T_min 0.671
_exptl_absorpt_correction_type multi-scan
_exptl_crystal_colour colourless
_exptl_crystal_density_diffrn 1.772
_exptl_crystal_description plate
_exptl_crystal_F_000 1352
_exptl_crystal_size_max 0.48
_exptl_crystal_size_mid 0.16
_exptl_crystal_size_min 0.11
_refine_diff_density_max 0.546
_refine_diff_density_min -0.404
_refine_diff_density_rms 0.073
_refine_ls_extinction_method none
_refine_ls_goodness_of_fit_ref 1.000
_refine_ls_hydrogen_treatment constr
_refine_ls_matrix_type full
_refine_ls_number_parameters 145
_refine_ls_number_reflns 2195
_refine_ls_number_restraints 2
_refine_ls_restrained_S_all 1.000
_refine_ls_R_factor_all 0.0364
_refine_ls_R_factor_gt 0.0295
_refine_ls_shift/su_max 0.001
_refine_ls_shift/su_mean 0.000
_refine_ls_structure_factor_coef Fsqd
_refine_ls_weighting_details 'w=1/[\s^2^(Fo^2^)+(0.0208P)^2^+8.0055P] where P=(Fo^2^+2Fc^2^)/3'
_refine_ls_weighting_scheme calc
_refine_ls_wR_factor_gt 0.0696
_refine_ls_wR_factor_ref 0.0717
_reflns_Friedel_coverage 0.000
_reflns_number_gt 1894
_reflns_number_total 2195
_reflns_threshold_expression 'I > 2\s(I)'
_cod_data_source_file c9tc00851a2.cif
_cod_data_source_block 1_CCDC1
_cod_original_sg_symbol_H-M 'C 2/c'
_cod_database_code 7237771
_shelx_shelxl_version_number 2016/6
_shelx_space_group_comment
;
The symmetry employed for this shelxl refinement is uniquely defined
by the following loop, which should always be used as a source of
symmetry information in preference to the above space-group names.
They are only intended as comments.
;

loop_
_space_group_symop_operation_xyz
'x, y, z'
'-x, y, -z+1/2'
'x+1/2, y+1/2, z'
'-x+1/2, y+1/2, -z+1/2'
'-x, -y, -z'
'x, -y, z-1/2'
'-x+1/2, -y+1/2, -z'
'x+1/2, -y+1/2, z-1/2'

loop_
_atom_site_label
_atom_site_type_symbol
_atom_site_fract_x
_atom_site_fract_y
_atom_site_fract_z
_atom_site_U_iso_or_equiv
_atom_site_adp_type
_atom_site_occupancy
_atom_site_site_symmetry_order
_atom_site_calc_flag
_atom_site_refinement_flags_posn
_atom_site_refinement_flags_adp
C1 C 0.13915(13) 0.1692(3) 0.8911(4) 0.0349(8) Uani 1 1 d . .
H1 H 0.147629 0.249608 0.926142 0.042 Uiso 1 1 calc R U
C2 C 0.09825(13) 0.1556(3) 0.7834(4) 0.0388(8) Uani 1 1 d . .
H2 H 0.079632 0.225913 0.747818 0.047 Uiso 1 1 calc R U
C3 C 0.08465(12) 0.0375(3) 0.7278(3) 0.0267(7) Uani 1 1 d . .
C4 C 0.11416(13) -0.0619(3) 0.7876(4) 0.0335(8) Uani 1 1 d . .
H4 H 0.106849 -0.143278 0.754084 0.040 Uiso 1 1 calc R U
C5 C 0.15394(13) -0.0413(3) 0.8956(3) 0.0314(7) Uani 1 1 d . .
H5 H 0.172787 -0.110060 0.934876 0.038 Uiso 1 1 calc R U
C6 C 0.04151(12) 0.0186(3) 0.6106(3) 0.0278(7) Uani 1 1 d . .
C7 C 0.01907(14) 0.1186(3) 0.5296(4) 0.0380(8) Uani 1 1 d . .
H7 H 0.031544 0.199553 0.548762 0.046 Uiso 1 1 calc R U
C8 C 0.02143(13) -0.1000(3) 0.5789(4) 0.0361(8) Uani 1 1 d . .
H8 H 0.035590 -0.168765 0.632118 0.043 Uiso 1 1 calc R U
N1 N 0.16700(9) 0.0733(2) 0.9473(3) 0.0244(5) Uani 1 1 d . .
O1 O 0.28600(8) 0.09821(19) 0.9301(2) 0.0283(5) Uani 1 1 d . .
O2 O 0.33180(8) 0.1588(2) 0.7197(2) 0.0352(5) Uani 1 1 d D .
H2A H 0.329272 0.157104 0.625711 0.053 Uiso 1 1 d DR U
O3 O 0.25499(9) 0.28650(19) 0.7789(2) 0.0335(5) Uani 1 1 d . .
O4 O 0.24112(8) 0.07784(18) 0.6673(2) 0.0274(5) Uani 1 1 d D .
P1 P 0.27659(3) 0.15429(7) 0.77457(8) 0.02128(18) Uani 1 1 d . .
Zn1 Zn 0.23534(2) 0.08369(3) 1.07546(3) 0.02073(12) Uani 1 1 d . .
O5 O 0.33160(10) 0.1422(2) 0.4275(3) 0.0450(6) Uani 1 1 d . .

loop_
_atom_site_aniso_label
_atom_site_aniso_U_11
_atom_site_aniso_U_22
_atom_site_aniso_U_33
_atom_site_aniso_U_23
_atom_site_aniso_U_13
_atom_site_aniso_U_12
C1 0.0368(19) 0.0264(16) 0.0373(18) -0.0014(14) -0.0153(15) -0.0017(15)
C2 0.036(2) 0.0319(18) 0.044(2) 0.0021(15) -0.0194(16) 0.0051(15)
C3 0.0222(15) 0.0356(17) 0.0215(14) -0.0025(13) -0.0013(12) 0.0009(14)
C4 0.0338(18) 0.0275(16) 0.0355(18) -0.0083(14) -0.0143(14) 0.0024(14)
C5 0.0319(18) 0.0251(16) 0.0339(17) -0.0014(13) -0.0124(14) 0.0057(14)
C6 0.0222(15) 0.0366(17) 0.0232(15) -0.0011(13) -0.0042(12) 0.0014(14)
C7 0.039(2) 0.0326(18) 0.0383(19) -0.0025(15) -0.0176(15) -0.0036(15)
C8 0.0330(18) 0.0380(18) 0.0337(18) 0.0020(15) -0.0139(14) 0.0034(16)
N1 0.0235(13) 0.0267(13) 0.0213(12) 0.0000(10) -0.0050(10) -0.0009(11)
O1 0.0289(11) 0.0340(12) 0.0211(10) 0.0041(9) -0.0019(8) -0.0008(10)
O2 0.0303(12) 0.0470(14) 0.0280(12) -0.0002(10) 0.0012(9) -0.0059(11)
O3 0.0495(14) 0.0207(11) 0.0276(12) -0.0057(9) -0.0094(10) 0.0028(10)
O4 0.0336(12) 0.0206(10) 0.0264(11) -0.0077(9) -0.0053(9) -0.0029(9)
P1 0.0283(4) 0.0181(4) 0.0164(4) -0.0015(3) -0.0030(3) -0.0023(3)
Zn1 0.0262(2) 0.01706(18) 0.01705(18) 0.00029(13) -0.00674(13) 0.00019(14)
O5 0.0495(15) 0.0550(16) 0.0302(12) 0.0013(12) 0.0026(11) -0.0072(13)

loop_
_atom_type_symbol
_atom_type_description
_atom_type_scat_dispersion_real
_atom_type_scat_dispersion_imag
_atom_type_scat_source
C C 0.0033 0.0016 'International Tables Vol C Tables 4.2.6.8 and 6.1.1.4'
H H 0.0000 0.0000 'International Tables Vol C Tables 4.2.6.8 and 6.1.1.4'
N N 0.0061 0.0033 'International Tables Vol C Tables 4.2.6.8 and 6.1.1.4'
O O 0.0106 0.0060 'International Tables Vol C Tables 4.2.6.8 and 6.1.1.4'
P P 0.1023 0.0942 'International Tables Vol C Tables 4.2.6.8 and 6.1.1.4'
Zn Zn 0.2839 1.4301 'International Tables Vol C Tables 4.2.6.8 and 6.1.1.4'

loop_
_geom_angle_atom_site_label_1
_geom_angle_atom_site_label_2
_geom_angle_atom_site_label_3
_geom_angle
_geom_angle_site_symmetry_1
_geom_angle_site_symmetry_3
N1 C1 C2 123.0(3) . .
N1 C1 H1 118.5 . .
C2 C1 H1 118.5 . .
C1 C2 C3 120.2(3) . .
C1 C2 H2 119.9 . .
C3 C2 H2 119.9 . .
C2 C3 C4 116.1(3) . .
C2 C3 C6 122.1(3) . .
C4 C3 C6 121.8(3) . .
C5 C4 C3 120.4(3) . .
C5 C4 H4 119.8 . .
C3 C4 H4 119.8 . .
N1 C5 C4 122.9(3) . .
N1 C5 H5 118.6 . .
C4 C5 H5 118.6 . .
C8 C6 C7 117.4(3) . .
C8 C6 C3 121.1(3) . .
C7 C6 C3 121.5(3) . .
C8 C7 C6 121.1(3) 5_556 .
C8 C7 H7 119.5 5_556 .
C6 C7 H7 119.5 . .
C7 C8 C6 121.5(3) 5_556 .
C7 C8 H8 119.2 5_556 .
C6 C8 H8 119.2 . .
C1 N1 C5 117.4(3) . .
C1 N1 Zn1 126.3(2) . .
C5 N1 Zn1 115.28(19) . .
P1 O1 Zn1 126.38(13) . .
P1 O2 H2A 109.7 . .
P1 O3 Zn1 131.80(13) . 7_557
P1 O4 Zn1 141.44(14) . 6
O4 P1 O3 108.22(12) . .
O4 P1 O1 114.33(12) . .
O3 P1 O1 111.35(12) . .
O4 P1 O2 109.52(12) . .
O3 P1 O2 109.54(13) . .
O1 P1 O2 103.76(12) . .
O3 Zn1 O4 110.69(9) 7_557 6_556
O3 Zn1 O1 110.79(10) 7_557 .
O4 Zn1 O1 109.51(9) 6_556 .
O3 Zn1 N1 118.73(10) 7_557 .
O4 Zn1 N1 103.01(9) 6_556 .
O1 Zn1 N1 103.52(9) . .

loop_
_geom_bond_atom_site_label_1
_geom_bond_atom_site_label_2
_geom_bond_distance
_geom_bond_site_symmetry_2
C1 N1 1.322(4) .
C1 C2 1.374(4) .
C1 H1 0.9300 .
C2 C3 1.384(4) .
C2 H2 0.9300 .
C3 C4 1.383(4) .
C3 C6 1.475(4) .
C4 C5 1.365(4) .
C4 H4 0.9300 .
C5 N1 1.336(4) .
C5 H5 0.9300 .
C6 C8 1.383(4) .
C6 C7 1.385(4) .
C7 C8 1.378(4) 5_556
C7 H7 0.9300 .
C8 H8 0.9300 .
N1 Zn1 2.023(2) .
O1 P1 1.523(2) .
O1 Zn1 1.960(2) .
O2 P1 1.568(2) .
O2 H2A 0.8443 .
O3 P1 1.516(2) .
O3 Zn1 1.905(2) 7_557
O4 P1 1.506(2) .
O4 Zn1 1.9061(19) 6

loop_
_geom_torsion_atom_site_label_1
_geom_torsion_atom_site_label_2
_geom_torsion_atom_site_label_3
_geom_torsion_atom_site_label_4
_geom_torsion
_geom_torsion_site_symmetry_1
_geom_torsion_site_symmetry_4
N1 C1 C2 C3 -0.4(6) . .
C1 C2 C3 C4 0.4(5) . .
C1 C2 C3 C6 -179.1(3) . .
C2 C3 C4 C5 0.3(5) . .
C6 C3 C4 C5 179.8(3) . .
C3 C4 C5 N1 -1.0(5) . .
C2 C3 C6 C8 -166.0(3) . .
C4 C3 C6 C8 14.5(5) . .
C2 C3 C6 C7 13.1(5) . .
C4 C3 C6 C7 -166.4(3) . .
C8 C6 C7 C8 -0.4(6) . 5_556
C3 C6 C7 C8 -179.6(3) . 5_556
C7 C6 C8 C7 0.5(6) . 5_556
C3 C6 C8 C7 179.6(3) . 5_556
C2 C1 N1 C5 -0.2(5) . .
C2 C1 N1 Zn1 167.6(3) . .
C4 C5 N1 C1 0.9(5) . .
C4 C5 N1 Zn1 -168.2(3) . .
Zn1 O4 P1 O3 174.3(2) 6 .
Zn1 O4 P1 O1 -61.0(3) 6 .
Zn1 O4 P1 O2 54.9(2) 6 .
Zn1 O3 P1 O4 157.77(17) 7_557 .
Zn1 O3 P1 O1 31.3(2) 7_557 .
Zn1 O3 P1 O2 -82.9(2) 7_557 .
Zn1 O1 P1 O4 -68.70(18) . .
Zn1 O1 P1 O3 54.33(19) . .
Zn1 O1 P1 O2 172.07(14) . .
